data_2207689
loop_
_publ_author_name
'Zhang, Hai-Yue'
'Sun, Hua'
'Mu, Shi-Cheng'
'Wang, Jing-Kang'
'Chen, Wei'

_publ_section_title
;
 <i>trans</i>-1,4-Bis(pyrimidin-2-ylsulfanyl)but-2-ene
;
_journal_coeditor_code WN6383
_journal_issue 12
_journal_name_full 'Acta Crystallographica Section E'
_journal_page_first o4142
_journal_page_last o4143
_journal_paper_doi 10.1107/S1600536805031296
_journal_volume 61
_journal_year 2005
_chemical_formula_iupac 'C12 H12 N4 S2'
_chemical_formula_moiety 'C12 H12 N4 S2'
_chemical_formula_sum 'C12 H12 N4 S2'
_chemical_formula_weight 276.38
_chemical_name_systematic
;
trans-1,4-bis(pyrimidin-2-ylsulfanyl)but-2-ene
;
_space_group_IT_number 14
_symmetry_cell_setting monoclinic
_symmetry_space_group_name_Hall '-P 2ybc'
_symmetry_space_group_name_H-M 'P 1 21/c 1'
_atom_sites_solution_hydrogens geom
_atom_sites_solution_primary direct
_atom_sites_solution_secondary difmap
_audit_creation_method SHELXL-97
_cell_angle_alpha 90.00
_cell_angle_beta 118.29(2)
_cell_angle_gamma 90.00
_cell_formula_units_Z 2
_cell_length_a 7.7711(16)
_cell_length_b 9.7259(19)
_cell_length_c 9.825(4)
_cell_measurement_reflns_used 6221
_cell_measurement_temperature 293(2)
_cell_measurement_theta_max 27.49
_cell_measurement_theta_min 3.15
_cell_volume 653.9(3)
_computing_cell_refinement RAPID-AUTO
_computing_data_collection 'RAPID-AUTO (Rigaku/MSC, 2004)'
_computing_data_reduction RAPID-AUTO
_computing_molecular_graphics 'ORTEPII (Johnson, 1976)'
_computing_publication_material 'CrystalStructure (Rigaku/MSC, 2004)'
_computing_structure_refinement 'SHELXL97 (Sheldrick, 1997)'
_computing_structure_solution 'SHELXS97 (Sheldrick, 1997)'
_diffrn_ambient_temperature 293(2)
_diffrn_measured_fraction_theta_full 0.999
_diffrn_measured_fraction_theta_max 0.999
_diffrn_measurement_device_type 'Rigaku R-AXIS RAPID IP area-detector'
_diffrn_measurement_method \w
_diffrn_radiation_monochromator graphite
_diffrn_radiation_source 'rotating anode'
_diffrn_radiation_type MoK\a
_diffrn_radiation_wavelength 0.71073
_diffrn_reflns_av_R_equivalents 0.0812
_diffrn_reflns_av_sigmaI/netI 0.1046
_diffrn_reflns_limit_h_max 10
_diffrn_reflns_limit_h_min -10
_diffrn_reflns_limit_k_max 12
_diffrn_reflns_limit_k_min -12
_diffrn_reflns_limit_l_max 12
_diffrn_reflns_limit_l_min -12
_diffrn_reflns_number 6221
_diffrn_reflns_theta_full 27.49
_diffrn_reflns_theta_max 27.49
_diffrn_reflns_theta_min 3.15
_diffrn_standards_number 0
_exptl_absorpt_coefficient_mu 0.394
_exptl_absorpt_correction_T_max 0.9787
_exptl_absorpt_correction_T_min 0.8199
_exptl_absorpt_correction_type multi-scan
_exptl_absorpt_process_details '(ABSCOR; Higashi, 1995)'
_exptl_crystal_colour yellow
_exptl_crystal_density_diffrn 1.404
_exptl_crystal_density_method 'not measured'
_exptl_crystal_description needle
_exptl_crystal_F_000 288
_exptl_crystal_size_max 0.52
_exptl_crystal_size_mid 0.16
_exptl_crystal_size_min 0.05
_refine_diff_density_max 0.660
_refine_diff_density_min -0.264
_refine_ls_extinction_method none
_refine_ls_goodness_of_fit_ref 1.022
_refine_ls_hydrogen_treatment constr
_refine_ls_matrix_type full
_refine_ls_number_parameters 88
_refine_ls_number_reflns 1495
_refine_ls_number_restraints 0
_refine_ls_restrained_S_all 1.022
_refine_ls_R_factor_all 0.1297
_refine_ls_R_factor_gt 0.0940
_refine_ls_shift/su_max 0.008
_refine_ls_shift/su_mean 0.001
_refine_ls_structure_factor_coef Fsqd
_refine_ls_weighting_details 'calc w = 1/[\s^2^(Fo^2^)+(0.1509P)^2^] where P = (Fo^2^+2Fc^2^)/3'
_refine_ls_weighting_scheme calc
_refine_ls_wR_factor_gt 0.2293
_refine_ls_wR_factor_ref 0.2548
_reflns_number_gt 935
_reflns_number_total 1495
_reflns_threshold_expression I>2\s(I)
_cod_data_source_file wn6383.cif
_cod_data_source_block I
_cod_original_sg_symbol_H-M 'P 21/c'
_cod_database_code 2207689
_cod_database_fobs_code 2207689

loop_
_symmetry_equiv_pos_as_xyz
'x, y, z'
'-x, y+1/2, -z+1/2'
'-x, -y, -z'
'x, -y-1/2, z-1/2'

loop_
_atom_site_label
_atom_site_fract_x
_atom_site_fract_y
_atom_site_fract_z
_atom_site_U_iso_or_equiv
_atom_site_adp_type
_atom_site_calc_flag
_atom_site_refinement_flags
_atom_site_occupancy
_atom_site_type_symbol
S1 0.22164(18) 0.66086(10) 0.33876(16) 0.0634(5) Uani d . 1 S
N3 0.2659(5) 0.4033(3) 0.2643(4) 0.0550(9) Uani d . 1 N
N4 0.2459(6) 0.5851(4) 0.0956(5) 0.0643(10) Uani d . 1 N
C2 0.2461(5) 0.5346(4) 0.2219(5) 0.0498(9) Uani d . 1 C
C8 0.2858(7) 0.3156(5) 0.1695(6) 0.0643(11) Uani d . 1 C
H8A 0.3015 0.2228 0.1957 0.057(12) Uiso d R 1 H
C10 0.2855(7) 0.3541(5) 0.0355(6) 0.0667(12) Uani d . 1 C
H10A 0.2986 0.2907 -0.0300 0.061(12) Uiso d R 1 H
C11 0.0519(5) 0.4873(4) 0.4646(5) 0.0525(9) Uani d . 1 C
H11A 0.0086 0.4192 0.3892 0.074(14) Uiso d R 1 H
C13 0.2367(6) 0.5618(4) 0.4993(5) 0.0555(10) Uani d . 1 C
H13A 0.2701 0.6228 0.5864 0.074(14) Uiso d R 1 H
H13B 0.3414 0.4953 0.5296 0.062(12) Uiso d R 1 H
C16 0.2639(7) 0.4935(5) 0.0028(6) 0.0693(12) Uani d . 1 C
H16A 0.2624 0.5244 -0.0873 0.097(19) Uiso d R 1 H

loop_
_atom_site_aniso_label
_atom_site_aniso_U_11
_atom_site_aniso_U_22
_atom_site_aniso_U_33
_atom_site_aniso_U_12
_atom_site_aniso_U_13
_atom_site_aniso_U_23
S1 0.0834(8) 0.0378(6) 0.0821(9) -0.0034(4) 0.0498(7) -0.0037(5)
N3 0.0648(19) 0.0401(17) 0.059(2) 0.0007(14) 0.0288(17) -0.0006(15)
N4 0.085(2) 0.049(2) 0.069(2) 0.0023(17) 0.045(2) 0.0087(17)
C2 0.0489(18) 0.0399(19) 0.061(2) -0.0044(14) 0.0259(18) -0.0030(17)
C8 0.083(3) 0.041(2) 0.070(3) 0.0007(19) 0.038(2) -0.0048(19)
C10 0.080(3) 0.056(3) 0.071(3) -0.002(2) 0.042(3) -0.008(2)
C11 0.054(2) 0.043(2) 0.057(2) -0.0027(15) 0.0234(19) -0.0047(16)
C13 0.055(2) 0.050(2) 0.066(3) -0.0082(16) 0.031(2) -0.0072(19)
C16 0.084(3) 0.064(3) 0.070(3) -0.001(2) 0.044(3) 0.004(2)

loop_
_atom_type_symbol
_atom_type_description
_atom_type_scat_dispersion_real
_atom_type_scat_dispersion_imag
_atom_type_scat_source
C C 0.0033 0.0016 'International Tables Vol C Tables 4.2.6.8 and 6.1.1.4'
H H 0.0000 0.0000 'International Tables Vol C Tables 4.2.6.8 and 6.1.1.4'
N N 0.0061 0.0033 'International Tables Vol C Tables 4.2.6.8 and 6.1.1.4'
S S 0.1246 0.1234 'International Tables Vol C Tables 4.2.6.8 and 6.1.1.4'

loop_
_geom_angle_atom_site_label_1
_geom_angle_atom_site_label_2
_geom_angle_atom_site_label_3
_geom_angle_site_symmetry_1
_geom_angle
_geom_angle_publ_flag
C2 S1 C13 . 102.5(2) yes
C8 N3 C2 . 115.7(4) ?
C16 N4 C2 . 115.9(4) ?
N3 C2 N4 . 126.5(4) ?
N3 C2 S1 . 120.0(3) ?
N4 C2 S1 . 113.5(3) ?
N3 C8 C10 . 123.5(4) ?
N3 C8 H8A . 118.2 ?
C10 C8 H8A . 118.2 ?
C8 C10 C16 . 115.8(5) ?
C8 C10 H10A . 122.2 ?
C16 C10 H10A . 121.9 ?
C11 C11 C13 3_566 123.5(5) ?
C11 C11 H11A 3_566 118.3 ?
C13 C11 H11A . 118.2 ?
C11 C13 S1 . 113.7(3) ?
C11 C13 H13A . 108.9 ?
S1 C13 H13A . 108.9 ?
C11 C13 H13B . 108.8 ?
S1 C13 H13B . 108.8 ?
H13A C13 H13B . 107.7 ?
N4 C16 C10 . 122.6(5) ?
N4 C16 H16A . 118.6 ?
C10 C16 H16A . 118.9 ?

loop_
_geom_bond_atom_site_label_1
_geom_bond_atom_site_label_2
_geom_bond_site_symmetry_2
_geom_bond_distance
_geom_bond_publ_flag
S1 C2 . 1.752(4) yes
S1 C13 . 1.804(4) yes
N3 C8 . 1.325(5) ?
N3 C2 . 1.329(5) ?
N4 C16 . 1.329(6) ?
N4 C2 . 1.335(5) ?
C8 C10 . 1.368(7) ?
C8 H8A . 0.9300 ?
C10 C16 . 1.385(8) ?
C10 H10A . 0.9299 ?
C11 C11 3_566 1.316(7) ?
C11 C13 . 1.496(5) ?
C11 H11A . 0.9299 ?
C13 H13A . 0.9699 ?
C13 H13B . 0.9699 ?
C16 H16A . 0.9300 ?

loop_
_geom_torsion_atom_site_label_1
_geom_torsion_atom_site_label_2
_geom_torsion_atom_site_label_3
_geom_torsion_atom_site_label_4
_geom_torsion_site_symmetry_1
_geom_torsion
C8 N3 C2 N4 . -0.5(6)
C8 N3 C2 S1 . -179.2(3)
C16 N4 C2 N3 . 1.3(6)
C16 N4 C2 S1 . -179.9(3)
C13 S1 C2 N3 . 1.0(3)
C13 S1 C2 N4 . -177.9(3)
C2 N3 C8 C10 . -0.4(7)
N3 C8 C10 C16 . 0.4(7)
C11 C11 C13 S1 3_566 -116.4(5)
C2 S1 C13 C11 . -78.0(3)
C2 N4 C16 C10 . -1.2(7)
C8 C10 C16 N4 . 0.5(7)
